data_7055650
loop_
_publ_author_name
'Champion, Martin J. D.'
'Levason, William'
'Pugh, David'
'Reid, Gillian'

_publ_section_title
;
 Hexahalometallate salts of trivalent scandium, yttrium and lanthanum:
 cation--anion association in the solid state and in solution
;
_journal_issue 8
_journal_name_full 'New J. Chem.'
_journal_page_first 7181
_journal_paper_doi 10.1039/C6NJ01068G
_journal_volume 40
_journal_year 2016
_chemical_formula_moiety '3(C7 H13 N2), Cl6 La'
_chemical_formula_sum 'C21 H39 Cl6 La N6'
_chemical_formula_weight 727.19
_chemical_name_systematic
;
 ?
;
_space_group_crystal_system monoclinic
_space_group_IT_number 14
_space_group_name_Hall '-P 2yn'
_space_group_name_H-M_alt 'P 1 21/n 1'
_symmetry_space_group_name_Hall '-P 2yn'
_symmetry_space_group_name_H-M 'P 1 21/n 1'
_atom_sites_solution_hydrogens geom
_audit_creation_date 2014-05-07
_audit_creation_method
;
Olex2 1.2
(compiled 2014.03.20 svn.r2914 for OlexSys, GUI svn.r4816)
;
_audit_update_record
;
2016-04-06 deposited with the CCDC.
2016-06-20 downloaded from the CCDC.
;
_cell_angle_alpha 90
_cell_angle_beta 99.265(3)
_cell_angle_gamma 90
_cell_formula_units_Z 4
_cell_length_a 10.0265(17)
_cell_length_b 16.306(2)
_cell_length_c 19.133(3)
_cell_measurement_reflns_used 7456
_cell_measurement_temperature 100(2)
_cell_measurement_theta_max 27.5
_cell_measurement_theta_min 2.2
_cell_volume 3087.3(8)
_computing_cell_refinement
;
CrystalClear-SM Expert 2.0 r13 (Rigaku, 2011)
;
_computing_data_collection
;
CrystalClear-SM Expert 2.0 r13 (Rigaku, 2011)
;
_computing_data_reduction
;
CrystalClear-SM Expert 2.0 r13 (Rigaku, 2011)
;
_computing_molecular_graphics 'Olex2 (Dolomanov et al., 2009)'
_computing_publication_material 'Olex2 (Dolomanov et al., 2009)'
_computing_structure_refinement 'ShelXL (Sheldrick, 2008)'
_diffrn_ambient_temperature 100(2)
_diffrn_detector CCD
_diffrn_detector_area_resol_mean 28.5714
_diffrn_measured_fraction_theta_full 0.998
_diffrn_measured_fraction_theta_max 0.997
_diffrn_measurement_device
;
AFC12 (Right): Kappa 3 circle
;
_diffrn_measurement_device_type 'Rigaku Saturn724+ (2x2 bin mode)'
_diffrn_measurement_method 'profile data from \w-scans'
_diffrn_measurement_specimen_support Mitegen
_diffrn_orient_matrix_type d*Trek
_diffrn_orient_matrix_UB_11 0.026195
_diffrn_orient_matrix_UB_12 0.006286
_diffrn_orient_matrix_UB_13 0.097397
_diffrn_orient_matrix_UB_21 0.044700
_diffrn_orient_matrix_UB_22 0.039378
_diffrn_orient_matrix_UB_23 -0.014565
_diffrn_orient_matrix_UB_31 -0.030904
_diffrn_orient_matrix_UB_32 0.040469
_diffrn_orient_matrix_UB_33 0.014545
_diffrn_radiation_monochromator Confocal
_diffrn_radiation_type MoK\a
_diffrn_radiation_wavelength 0.71073
_diffrn_reflns_av_R_equivalents 0.0202
_diffrn_reflns_av_unetI/netI 0.0218
_diffrn_reflns_Laue_measured_fraction_full 0.998
_diffrn_reflns_Laue_measured_fraction_max 0.997
_diffrn_reflns_limit_h_max 13
_diffrn_reflns_limit_h_min -13
_diffrn_reflns_limit_k_max 18
_diffrn_reflns_limit_k_min -21
_diffrn_reflns_limit_l_max 16
_diffrn_reflns_limit_l_min -24
_diffrn_reflns_number 26415
_diffrn_reflns_point_group_measured_fraction_full 0.998
_diffrn_reflns_point_group_measured_fraction_max 0.997
_diffrn_reflns_theta_full 25.242
_diffrn_reflns_theta_max 27.484
_diffrn_reflns_theta_min 2.157
_diffrn_source 'Rotating Anode'
_diffrn_source_current 55.0
_diffrn_source_power 2.5
_diffrn_source_voltage 45.0
_exptl_absorpt_coefficient_mu 1.924
_exptl_absorpt_correction_T_max 1.000
_exptl_absorpt_correction_T_min 0.912
_exptl_absorpt_correction_type multi-scan
_exptl_absorpt_process_details 'CrystalClear-SM Expert 2.0 r13 (Rigaku, 2011)'
_exptl_crystal_colour Colourless
_exptl_crystal_density_diffrn 1.564
_exptl_crystal_density_method 'not measured'
_exptl_crystal_description Needle
_exptl_crystal_F_000 1464
_exptl_crystal_size_max 0.1
_exptl_crystal_size_mid 0.06
_exptl_crystal_size_min 0.06
_refine_diff_density_max 1.036
_refine_diff_density_min -0.560
_refine_diff_density_rms 0.071
_refine_ls_extinction_method none
_refine_ls_goodness_of_fit_ref 1.078
_refine_ls_hydrogen_treatment constr
_refine_ls_matrix_type full
_refine_ls_number_parameters 316
_refine_ls_number_reflns 7055
_refine_ls_number_restraints 0
_refine_ls_restrained_S_all 1.078
_refine_ls_R_factor_all 0.0264
_refine_ls_R_factor_gt 0.0229
_refine_ls_shift/su_max 0.002
_refine_ls_shift/su_mean 0.000
_refine_ls_structure_factor_coef Fsqd
_refine_ls_weighting_details 'w=1/[\s^2^(Fo^2^)+(0.0280P)^2^+0.8322P] where P=(Fo^2^+2Fc^2^)/3'
_refine_ls_weighting_scheme calc
_refine_ls_wR_factor_gt 0.0552
_refine_ls_wR_factor_ref 0.0566
_reflns_Friedel_coverage 0.000
_reflns_number_gt 6315
_reflns_number_total 7055
_reflns_threshold_expression 'I > 2\s(I)'
_cod_data_source_file c6nj01068g1.cif
_cod_data_source_block 2014rmjdc106a1x
_cod_depositor_comments
;
The following automatic conversions were performed:

'_exptl_absorpt_correction_type' value 'Multi-scan' changed to
'multi-scan' according to
/usr/data/users/saulius/crontab/automatic-downloads/rss-feeds/RSC/lib/dictionaries/cif_core.dic
dictionary named 'cif_core.dic' version 2.4.2 from 2011-04-26.

Automatic conversion script
Id: cif_fix_values 4268 2015-11-12 08:31:59Z antanas 

 Adding full bibliography for 7055644--7055651.cif.
;
_cod_original_cell_volume 3087.4(9)
_cod_database_code 7055650
_shelxl_version_number 2014-3
_shelx_space_group_comment
;
The symmetry employed for this shelxl refinement is uniquely defined
by the following loop, which should always be used as a source of
symmetry information in preference to the above space-group names.
They are only intended as comments.
;
_olex2_refinement_description
;
1. Fixed Uiso
 At 1.2 times of:
  All C(H) groups, All C(H,H) groups
 At 1.5 times of:
  All C(H,H,H) groups
2.a Secondary CH2 refined with riding coordinates:
 C11(H11A,H11B), C18(H18A,H18B), C4(H4A,H4B)
2.b Aromatic/amide H refined with riding coordinates:
 C9(H9), C10(H10), C17(H17), C16(H16), C2(H2), C3(H3)
2.c Idealised Me refined as rotating group:
 C13(H13A,H13B,H13C), C12(H12A,H12B,H12C), C14(H14A,H14B,H14C), C21(H21A,H21B,
 H21C), C6(H6A,H6B,H6C), C20(H20A,H20B,H20C), C5(H5A,H5B,H5C), C7(H7A,H7B,H7C),
 C19(H19A,H19B,H19C)
;

loop_
_space_group_symop_operation_xyz
'x, y, z'
'-x+1/2, y+1/2, -z+1/2'
'-x, -y, -z'
'x-1/2, -y-1/2, z-1/2'

loop_
_atom_site_label
_atom_site_type_symbol
_atom_site_fract_x
_atom_site_fract_y
_atom_site_fract_z
_atom_site_U_iso_or_equiv
_atom_site_adp_type
_atom_site_occupancy
_atom_site_site_symmetry_order
_atom_site_calc_flag
_atom_site_refinement_flags_posn
N4 N 0.41528(16) 0.50404(10) 0.40685(8) 0.0188(3) Uani 1 1 d .
N2 N 0.69640(17) 0.00416(10) 0.37768(9) 0.0223(4) Uani 1 1 d .
N6 N 1.43550(17) 0.23170(11) 0.19885(9) 0.0244(4) Uani 1 1 d .
N3 N 0.35636(16) 0.60178(10) 0.47175(8) 0.0183(3) Uani 1 1 d .
N1 N 0.48113(18) 0.01168(11) 0.37546(9) 0.0270(4) Uani 1 1 d .
C8 C 0.44548(19) 0.58064(12) 0.42960(10) 0.0182(4) Uani 1 1 d .
C9 C 0.26802(19) 0.53746(12) 0.47523(10) 0.0212(4) Uani 1 1 d .
H9 H 0.1946 0.5364 0.5010 0.025 Uiso 1 1 calc R
C1 C 0.5858(2) -0.04039(12) 0.37998(11) 0.0235(4) Uani 1 1 d .
N5 N 1.48603(17) 0.10889(10) 0.17055(8) 0.0229(4) Uani 1 1 d .
C10 C 0.3059(2) 0.47658(12) 0.43514(10) 0.0218(4) Uani 1 1 d .
H10 H 0.2645 0.4242 0.4278 0.026 Uiso 1 1 calc R
C17 C 1.3389(2) 0.18049(14) 0.21889(11) 0.0305(5) Uani 1 1 d .
H17 H 1.2643 0.1963 0.2408 0.037 Uiso 1 1 calc R
C16 C 1.3707(2) 0.10374(14) 0.20132(11) 0.0302(5) Uani 1 1 d .
H16 H 1.3227 0.0551 0.2087 0.036 Uiso 1 1 calc R
C2 C 0.5281(2) 0.09044(14) 0.37149(11) 0.0302(5) Uani 1 1 d .
H2 H 0.4756 0.1392 0.3686 0.036 Uiso 1 1 calc R
C3 C 0.6611(2) 0.08556(12) 0.37239(11) 0.0264(5) Uani 1 1 d .
H3 H 0.7207 0.1303 0.3698 0.032 Uiso 1 1 calc R
C15 C 1.5240(2) 0.18747(12) 0.16937(10) 0.0222(4) Uani 1 1 d .
C13 C 0.4840(2) 0.45748(13) 0.35779(11) 0.0262(5) Uani 1 1 d .
H13A H 0.4700 0.4845 0.3114 0.039 Uiso 1 1 calc GR
H13B H 0.4470 0.4018 0.3529 0.039 Uiso 1 1 calc GR
H13C H 0.5809 0.4550 0.3762 0.039 Uiso 1 1 calc GR
C12 C 0.2787(2) 0.74488(12) 0.45835(12) 0.0292(5) Uani 1 1 d .
H12A H 0.3246 0.7505 0.4171 0.044 Uiso 1 1 calc GR
H12B H 0.2799 0.7976 0.4830 0.044 Uiso 1 1 calc GR
H12C H 0.1849 0.7277 0.4428 0.044 Uiso 1 1 calc GR
C11 C 0.3503(2) 0.68158(12) 0.50777(11) 0.0237(4) Uani 1 1 d .
H11A H 0.4432 0.7006 0.5259 0.028 Uiso 1 1 calc R
H11B H 0.3022 0.6747 0.5487 0.028 Uiso 1 1 calc R
C14 C 0.5562(2) 0.63150(12) 0.41048(11) 0.0238(4) Uani 1 1 d .
H14A H 0.6349 0.5968 0.4076 0.036 Uiso 1 1 calc GR
H14B H 0.5807 0.6738 0.4467 0.036 Uiso 1 1 calc GR
H14C H 0.5263 0.6576 0.3645 0.036 Uiso 1 1 calc GR
C21 C 1.6395(2) 0.22101(13) 0.14005(12) 0.0269(5) Uani 1 1 d .
H21A H 1.6136 0.2731 0.1162 0.040 Uiso 1 1 calc GR
H21B H 1.6667 0.1821 0.1060 0.040 Uiso 1 1 calc GR
H21C H 1.7153 0.2302 0.1785 0.040 Uiso 1 1 calc GR
C18 C 1.5565(2) 0.03888(12) 0.14488(11) 0.0283(5) Uani 1 1 d .
H18A H 1.5924 0.0553 0.1017 0.034 Uiso 1 1 calc R
H18B H 1.4913 -0.0063 0.1319 0.034 Uiso 1 1 calc R
C6 C 0.8317(2) -0.02875(13) 0.37684(12) 0.0292(5) Uani 1 1 d .
H6A H 0.8625 -0.0581 0.4212 0.044 Uiso 1 1 calc GR
H6B H 0.8941 0.0164 0.3719 0.044 Uiso 1 1 calc GR
H6C H 0.8293 -0.0666 0.3369 0.044 Uiso 1 1 calc GR
C20 C 1.4381(2) 0.32157(13) 0.20564(13) 0.0359(6) Uani 1 1 d .
H20A H 1.5257 0.3388 0.2319 0.054 Uiso 1 1 calc GR
H20B H 1.3658 0.3393 0.2312 0.054 Uiso 1 1 calc GR
H20C H 1.4245 0.3465 0.1584 0.054 Uiso 1 1 calc GR
C5 C 0.3001(3) -0.00523(15) 0.44708(12) 0.0352(5) Uani 1 1 d .
H5A H 0.3568 -0.0429 0.4789 0.053 Uiso 1 1 calc GR
H5B H 0.2049 -0.0206 0.4447 0.053 Uiso 1 1 calc GR
H5C H 0.3136 0.0509 0.4651 0.053 Uiso 1 1 calc GR
C7 C 0.5829(2) -0.13090(13) 0.38635(13) 0.0332(5) Uani 1 1 d .
H7A H 0.5955 -0.1558 0.3413 0.050 Uiso 1 1 calc GR
H7B H 0.4956 -0.1480 0.3983 0.050 Uiso 1 1 calc GR
H7C H 0.6557 -0.1487 0.4237 0.050 Uiso 1 1 calc GR
C4 C 0.3381(2) -0.01006(16) 0.37445(12) 0.0357(6) Uani 1 1 d .
H4A H 0.3219 -0.0664 0.3558 0.043 Uiso 1 1 calc R
H4B H 0.2802 0.0277 0.3423 0.043 Uiso 1 1 calc R
C19 C 1.6696(2) 0.00899(14) 0.19890(12) 0.0337(5) Uani 1 1 d .
H19A H 1.7363 0.0529 0.2105 0.050 Uiso 1 1 calc GR
H19B H 1.7127 -0.0383 0.1800 0.050 Uiso 1 1 calc GR
H19C H 1.6345 -0.0074 0.2417 0.050 Uiso 1 1 calc GR
La1 La 1.03814(2) 0.25164(2) 0.37491(2) 0.01464(4) Uani 1 1 d .
Cl6 Cl 1.02228(5) 0.37590(3) 0.47226(2) 0.02063(10) Uani 1 1 d .
Cl2 Cl 0.98284(5) 0.14252(3) 0.47662(3) 0.02646(11) Uani 1 1 d .
Cl3 Cl 1.04273(6) 0.11993(3) 0.28119(3) 0.02866(12) Uani 1 1 d .
Cl5 Cl 1.12573(5) 0.36540(3) 0.28048(3) 0.02674(11) Uani 1 1 d .
Cl1 Cl 0.76734(5) 0.28253(3) 0.31965(3) 0.02685(11) Uani 1 1 d .
Cl4 Cl 1.31431(5) 0.23989(3) 0.42714(3) 0.03227(13) Uani 1 1 d .

loop_
_atom_site_aniso_label
_atom_site_aniso_U_11
_atom_site_aniso_U_22
_atom_site_aniso_U_33
_atom_site_aniso_U_23
_atom_site_aniso_U_13
_atom_site_aniso_U_12
N4 0.0189(8) 0.0210(8) 0.0166(8) -0.0020(6) 0.0027(6) -0.0005(7)
N2 0.0197(9) 0.0194(9) 0.0267(9) -0.0009(7) 0.0005(7) 0.0031(7)
N6 0.0170(9) 0.0341(10) 0.0227(9) -0.0065(7) 0.0045(7) 0.0017(7)
N3 0.0148(8) 0.0228(9) 0.0176(8) -0.0036(6) 0.0038(6) -0.0026(6)
N1 0.0207(9) 0.0328(10) 0.0267(10) -0.0067(8) 0.0018(7) 0.0047(8)
C8 0.0167(9) 0.0225(10) 0.0150(9) -0.0015(7) 0.0018(7) -0.0019(8)
C9 0.0134(9) 0.0286(11) 0.0219(10) 0.0012(8) 0.0033(8) -0.0051(8)
C1 0.0224(11) 0.0238(11) 0.0242(10) -0.0020(8) 0.0038(8) 0.0021(8)
N5 0.0243(9) 0.0274(9) 0.0175(8) -0.0035(7) 0.0053(7) -0.0050(7)
C10 0.0176(10) 0.0234(10) 0.0232(10) 0.0020(8) -0.0001(8) -0.0048(8)
C17 0.0201(11) 0.0510(15) 0.0213(11) -0.0016(10) 0.0064(9) -0.0006(10)
C16 0.0257(12) 0.0460(14) 0.0187(10) 0.0060(9) 0.0032(9) -0.0121(10)
C2 0.0365(13) 0.0261(12) 0.0254(11) -0.0065(8) -0.0032(10) 0.0114(9)
C3 0.0337(12) 0.0183(10) 0.0253(11) -0.0010(8) -0.0010(9) 0.0032(9)
C15 0.0186(10) 0.0271(11) 0.0215(10) -0.0073(8) 0.0050(8) -0.0018(8)
C13 0.0322(12) 0.0246(11) 0.0230(10) -0.0027(8) 0.0082(9) 0.0030(9)
C12 0.0313(12) 0.0250(12) 0.0319(12) -0.0053(9) 0.0069(10) -0.0012(9)
C11 0.0206(10) 0.0270(11) 0.0240(10) -0.0090(8) 0.0048(8) -0.0030(8)
C14 0.0230(11) 0.0255(11) 0.0249(11) -0.0014(8) 0.0096(8) -0.0055(8)
C21 0.0237(11) 0.0241(10) 0.0351(12) -0.0074(9) 0.0113(9) -0.0026(9)
C18 0.0455(14) 0.0187(10) 0.0226(11) -0.0035(8) 0.0115(10) -0.0028(9)
C6 0.0195(11) 0.0285(12) 0.0395(13) 0.0010(9) 0.0042(9) 0.0042(9)
C20 0.0253(12) 0.0335(13) 0.0488(15) -0.0204(11) 0.0051(10) 0.0051(10)
C5 0.0359(13) 0.0392(14) 0.0318(13) -0.0044(10) 0.0090(10) -0.0012(11)
C7 0.0336(13) 0.0229(11) 0.0439(14) 0.0010(10) 0.0085(10) -0.0034(10)
C4 0.0223(12) 0.0536(15) 0.0303(12) -0.0101(11) 0.0017(9) 0.0024(10)
C19 0.0345(13) 0.0342(13) 0.0334(13) -0.0056(10) 0.0086(10) 0.0012(10)
La1 0.01228(6) 0.01825(7) 0.01354(6) -0.00237(4) 0.00251(4) -0.00124(4)
Cl6 0.0266(3) 0.0185(2) 0.0181(2) -0.00211(17) 0.00758(18) 0.00152(19)
Cl2 0.0334(3) 0.0245(3) 0.0213(2) 0.00562(19) 0.0038(2) -0.0008(2)
Cl3 0.0358(3) 0.0282(3) 0.0239(3) -0.0115(2) 0.0106(2) -0.0099(2)
Cl5 0.0296(3) 0.0297(3) 0.0238(2) 0.0032(2) 0.0128(2) -0.0030(2)
Cl1 0.0170(2) 0.0361(3) 0.0257(3) 0.0028(2) -0.00202(19) 0.0011(2)
Cl4 0.0143(2) 0.0289(3) 0.0505(3) -0.0149(2) -0.0042(2) 0.00242(19)

loop_
_atom_type_symbol
_atom_type_description
_atom_type_scat_dispersion_real
_atom_type_scat_dispersion_imag
_atom_type_scat_source
C C 0.0033 0.0016 'International Tables Vol C Tables 4.2.6.8 and 6.1.1.4'
H H 0.0000 0.0000 'International Tables Vol C Tables 4.2.6.8 and 6.1.1.4'
N N 0.0061 0.0033 'International Tables Vol C Tables 4.2.6.8 and 6.1.1.4'
Cl Cl 0.1484 0.1585 'International Tables Vol C Tables 4.2.6.8 and 6.1.1.4'
La La -0.2871 2.4523 'International Tables Vol C Tables 4.2.6.8 and 6.1.1.4'

loop_
_geom_angle_atom_site_label_1
_geom_angle_atom_site_label_2
_geom_angle_atom_site_label_3
_geom_angle
C8 N4 C10 109.18(16)
C8 N4 C13 125.91(17)
C10 N4 C13 124.88(17)
C1 N2 C3 108.87(17)
C1 N2 C6 125.40(17)
C3 N2 C6 125.65(18)
C17 N6 C20 125.57(18)
C15 N6 C17 109.53(18)
C15 N6 C20 124.85(18)
C8 N3 C9 109.16(16)
C8 N3 C11 126.01(16)
C9 N3 C11 124.81(16)
C1 N1 C2 108.89(18)
C1 N1 C4 126.71(19)
C2 N1 C4 124.40(19)
N4 C8 N3 107.28(16)
N4 C8 C14 125.56(18)
N3 C8 C14 127.16(17)
N3 C9 H9 126.5
C10 C9 N3 106.91(17)
C10 C9 H9 126.5
N2 C1 N1 107.43(18)
N2 C1 C7 124.97(19)
N1 C1 C7 127.6(2)
C16 N5 C18 125.17(18)
C15 N5 C16 108.97(17)
C15 N5 C18 125.84(18)
N4 C10 H10 126.3
C9 C10 N4 107.47(17)
C9 C10 H10 126.3
N6 C17 H17 126.6
C16 C17 N6 106.72(19)
C16 C17 H17 126.6
N5 C16 H16 126.3
C17 C16 N5 107.33(19)
C17 C16 H16 126.3
N1 C2 H2 126.4
C3 C2 N1 107.11(19)
C3 C2 H2 126.4
N2 C3 H3 126.2
C2 C3 N2 107.69(19)
C2 C3 H3 126.2
N6 C15 N5 107.44(18)
N6 C15 C21 125.24(19)
N5 C15 C21 127.30(18)
N4 C13 H13A 109.5
N4 C13 H13B 109.5
N4 C13 H13C 109.5
H13A C13 H13B 109.5
H13A C13 H13C 109.5
H13B C13 H13C 109.5
H12A C12 H12B 109.5
H12A C12 H12C 109.5
H12B C12 H12C 109.5
C11 C12 H12A 109.5
C11 C12 H12B 109.5
C11 C12 H12C 109.5
N3 C11 C12 111.27(16)
N3 C11 H11A 109.4
N3 C11 H11B 109.4
C12 C11 H11A 109.4
C12 C11 H11B 109.4
H11A C11 H11B 108.0
C8 C14 H14A 109.5
C8 C14 H14B 109.5
C8 C14 H14C 109.5
H14A C14 H14B 109.5
H14A C14 H14C 109.5
H14B C14 H14C 109.5
C15 C21 H21A 109.5
C15 C21 H21B 109.5
C15 C21 H21C 109.5
H21A C21 H21B 109.5
H21A C21 H21C 109.5
H21B C21 H21C 109.5
N5 C18 H18A 109.2
N5 C18 H18B 109.2
N5 C18 C19 112.11(17)
H18A C18 H18B 107.9
C19 C18 H18A 109.2
C19 C18 H18B 109.2
N2 C6 H6A 109.5
N2 C6 H6B 109.5
N2 C6 H6C 109.5
H6A C6 H6B 109.5
H6A C6 H6C 109.5
H6B C6 H6C 109.5
N6 C20 H20A 109.5
N6 C20 H20B 109.5
N6 C20 H20C 109.5
H20A C20 H20B 109.5
H20A C20 H20C 109.5
H20B C20 H20C 109.5
H5A C5 H5B 109.5
H5A C5 H5C 109.5
H5B C5 H5C 109.5
C4 C5 H5A 109.5
C4 C5 H5B 109.5
C4 C5 H5C 109.5
C1 C7 H7A 109.5
C1 C7 H7B 109.5
C1 C7 H7C 109.5
H7A C7 H7B 109.5
H7A C7 H7C 109.5
H7B C7 H7C 109.5
N1 C4 C5 111.53(18)
N1 C4 H4A 109.3
N1 C4 H4B 109.3
C5 C4 H4A 109.3
C5 C4 H4B 109.3
H4A C4 H4B 108.0
C18 C19 H19A 109.5
C18 C19 H19B 109.5
C18 C19 H19C 109.5
H19A C19 H19B 109.5
H19A C19 H19C 109.5
H19B C19 H19C 109.5
Cl6 La1 Cl3 176.210(15)
Cl6 La1 Cl5 90.403(18)
Cl6 La1 Cl1 88.001(16)
Cl6 La1 Cl4 88.313(16)
Cl2 La1 Cl6 87.578(19)
Cl2 La1 Cl3 89.02(2)
Cl2 La1 Cl5 173.163(16)
Cl2 La1 Cl1 95.147(18)
Cl2 La1 Cl4 90.208(18)
Cl3 La1 Cl5 93.166(19)
Cl1 La1 Cl3 90.640(17)
Cl1 La1 Cl5 91.308(18)
Cl4 La1 Cl3 93.372(16)
Cl4 La1 Cl5 83.201(18)
Cl4 La1 Cl1 173.364(16)

loop_
_geom_bond_atom_site_label_1
_geom_bond_atom_site_label_2
_geom_bond_distance
N4 C8 1.341(2)
N4 C10 1.374(2)
N4 C13 1.463(2)
N2 C1 1.332(3)
N2 C3 1.373(3)
N2 C6 1.461(2)
N6 C17 1.379(3)
N6 C15 1.337(3)
N6 C20 1.471(3)
N3 C8 1.341(2)
N3 C9 1.381(2)
N3 C11 1.478(2)
N1 C1 1.342(3)
N1 C2 1.374(3)
N1 C4 1.474(3)
C8 C14 1.478(3)
C9 H9 0.9500
C9 C10 1.346(3)
C1 C7 1.482(3)
N5 C16 1.382(3)
N5 C15 1.338(3)
N5 C18 1.468(3)
C10 H10 0.9500
C17 H17 0.9500
C17 C16 1.347(3)
C16 H16 0.9500
C2 H2 0.9500
C2 C3 1.334(3)
C3 H3 0.9500
C15 C21 1.472(3)
C13 H13A 0.9800
C13 H13B 0.9800
C13 H13C 0.9800
C12 H12A 0.9800
C12 H12B 0.9800
C12 H12C 0.9800
C12 C11 1.502(3)
C11 H11A 0.9900
C11 H11B 0.9900
C14 H14A 0.9800
C14 H14B 0.9800
C14 H14C 0.9800
C21 H21A 0.9800
C21 H21B 0.9800
C21 H21C 0.9800
C18 H18A 0.9900
C18 H18B 0.9900
C18 C19 1.488(3)
C6 H6A 0.9800
C6 H6B 0.9800
C6 H6C 0.9800
C20 H20A 0.9800
C20 H20B 0.9800
C20 H20C 0.9800
C5 H5A 0.9800
C5 H5B 0.9800
C5 H5C 0.9800
C5 C4 1.501(3)
C7 H7A 0.9800
C7 H7B 0.9800
C7 H7C 0.9800
C4 H4A 0.9900
C4 H4B 0.9900
C19 H19A 0.9800
C19 H19B 0.9800
C19 H19C 0.9800
La1 Cl6 2.7742(5)
La1 Cl2 2.7582(6)
La1 Cl3 2.8029(6)
La1 Cl5 2.8262(6)
La1 Cl1 2.7963(7)
La1 Cl4 2.7950(7)

loop_
_geom_hbond_atom_site_label_D
_geom_hbond_atom_site_label_H
_geom_hbond_atom_site_label_A
_geom_hbond_distance_DH
_geom_hbond_distance_HA
_geom_hbond_distance_DA
_geom_hbond_angle_DHA
_geom_hbond_site_symmetry_A
C9 H9 Cl6 0.95 2.72 3.524(2) 143.0 3_666
C9 H9 Cl6 0.95 3.14 3.601(2) 112.0 1_455
C10 H10 Cl6 0.95 2.81 3.455(2) 125.8 1_455
C10 H10 Cl5 0.95 3.09 3.686(2) 122.5 1_455
C17 H17 Cl3 0.95 2.76 3.515(2) 136.6 .
C2 H2 Cl4 0.95 2.67 3.521(2) 148.9 1_455
C3 H3 Cl2 0.95 3.06 3.630(2) 119.7 .
C3 H3 Cl1 0.95 2.73 3.580(2) 149.6 .
